data_4104298
loop_
_publ_author_name
'Thomas Tricotet'
'Patricia Fleming'
'Juliet Cotter'
'Anne-Marie L. Hogan'
'Carsten Strohmann'
'Viktoria H. Gessner'
'Donal F. O'Shea'

_publ_section_title
;
 Selective Vinyl C-H Lithiation of cis-Stilbenes
;
_journal_name_full 'Journal of the American Chemical Society'
_journal_page_first 3142
_journal_page_last 3143
_journal_paper_doi 10.1021/ja809941n
_journal_volume 131
_journal_year 2009
_chemical_formula_sum 'C22 H16 O2'
_chemical_formula_weight 312.35
_chemical_name_systematic
; 
 ? 
;
_space_group_IT_number 14
_symmetry_cell_setting monoclinic
_symmetry_space_group_name_Hall '-P 2yn'
_symmetry_space_group_name_H-M 'P 1 21/n 1'
_atom_sites_solution_hydrogens difmap
_atom_sites_solution_primary direct
_atom_sites_solution_secondary difmap
_audit_creation_method SHELXL-97
_cell_angle_alpha 90.00
_cell_angle_beta 107.335(2)
_cell_angle_gamma 90.00
_cell_formula_units_Z 4
_cell_length_a 11.0571(9)
_cell_length_b 9.5058(8)
_cell_length_c 16.0760(13)
_cell_measurement_reflns_used 5360
_cell_measurement_temperature 100(2)
_cell_measurement_theta_max 30.43
_cell_measurement_theta_min 2.65
_cell_volume 1612.9(2)
_computing_cell_refinement 'Bruker SMART'
_computing_data_collection 'Bruker SMART'
_computing_data_reduction 'Bruker SAINT'
_computing_molecular_graphics 'Bruker SHELXTL'
_computing_publication_material 'Bruker SHELXTL'
_computing_structure_refinement 'SHELXL-97 (Sheldrick, 1997)'
_computing_structure_solution 'SHELXS-97 (Sheldrick, 1990)'
_diffrn_ambient_temperature 100(2)
_diffrn_measured_fraction_theta_full 0.997
_diffrn_measured_fraction_theta_max 0.997
_diffrn_measurement_device_type 'CCD area detector'
_diffrn_measurement_method 'phi and omega scans'
_diffrn_radiation_monochromator graphite
_diffrn_radiation_source 'fine-focus sealed tube'
_diffrn_radiation_type MoK\a
_diffrn_radiation_wavelength 0.71073
_diffrn_reflns_av_R_equivalents 0.0334
_diffrn_reflns_av_sigmaI/netI 0.0202
_diffrn_reflns_limit_h_max 15
_diffrn_reflns_limit_h_min -15
_diffrn_reflns_limit_k_max 13
_diffrn_reflns_limit_k_min -13
_diffrn_reflns_limit_l_max 22
_diffrn_reflns_limit_l_min -22
_diffrn_reflns_number 36677
_diffrn_reflns_theta_full 30.50
_diffrn_reflns_theta_max 30.50
_diffrn_reflns_theta_min 1.99
_exptl_absorpt_coefficient_mu 0.081
_exptl_absorpt_correction_T_max 0.9605
_exptl_absorpt_correction_T_min 0.8742
_exptl_absorpt_correction_type multi-scan
_exptl_absorpt_process_details SADABS
_exptl_crystal_colour colourless
_exptl_crystal_density_diffrn 1.286
_exptl_crystal_density_method 'not measured'
_exptl_crystal_description chunk
_exptl_crystal_F_000 656
_exptl_crystal_size_max 0.80
_exptl_crystal_size_mid 0.60
_exptl_crystal_size_min 0.50
_refine_diff_density_max 0.477
_refine_diff_density_min -0.275
_refine_diff_density_rms 0.057
_refine_ls_extinction_method none
_refine_ls_goodness_of_fit_ref 1.035
_refine_ls_hydrogen_treatment refall
_refine_ls_matrix_type full
_refine_ls_number_parameters 281
_refine_ls_number_reflns 4910
_refine_ls_number_restraints 0
_refine_ls_restrained_S_all 1.035
_refine_ls_R_factor_all 0.0521
_refine_ls_R_factor_gt 0.0457
_refine_ls_shift/su_max 0.001
_refine_ls_shift/su_mean 0.000
_refine_ls_structure_factor_coef Fsqd
_refine_ls_weighting_details 'calc w=1/[\s^2^(Fo^2^)+(0.0766P)^2^+0.4274P] where P=(Fo^2^+2Fc^2^)/3'
_refine_ls_weighting_scheme calc
_refine_ls_wR_factor_gt 0.1208
_refine_ls_wR_factor_ref 0.1256
_reflns_number_gt 4303
_reflns_number_total 4910
_reflns_threshold_expression >2sigma(I)
_cod_data_source_file ja809941n_si_004.cif
_cod_data_source_block osh78
_cod_original_sg_symbol_H-M P2(1)/n
_cod_database_code 4104298

loop_
_symmetry_equiv_pos_as_xyz
'x, y, z'
'-x+1/2, y+1/2, -z+1/2'
'-x, -y, -z'
'x-1/2, -y-1/2, z-1/2'

loop_
_atom_site_label
_atom_site_type_symbol
_atom_site_fract_x
_atom_site_fract_y
_atom_site_fract_z
_atom_site_U_iso_or_equiv
_atom_site_adp_type
_atom_site_occupancy
_atom_site_symmetry_multiplicity
_atom_site_calc_flag
O1 O 0.60303(8) 0.94277(9) 0.38649(5) 0.02640(19) Uani 1 1 d
O2 O 0.54675(7) 0.91231(7) 0.24461(5) 0.01796(16) Uani 1 1 d
C1 C 0.58397(9) 0.86080(11) 0.32650(7) 0.01756(19) Uani 1 1 d
C2 C 0.60748(9) 0.70735(10) 0.33738(6) 0.01539(18) Uani 1 1 d
C3 C 0.63754(10) 0.65066(11) 0.42140(6) 0.0196(2) Uani 1 1 d
H3 H 0.6362(15) 0.7121(17) 0.4691(10) 0.028(4) Uiso 1 1 d
C4 C 0.67276(10) 0.51078(12) 0.43507(7) 0.0213(2) Uani 1 1 d
H4 H 0.6954(15) 0.4733(17) 0.4926(10) 0.029(4) Uiso 1 1 d
C5 C 0.67793(9) 0.42762(11) 0.36463(7) 0.01870(19) Uani 1 1 d
H5 H 0.7032(14) 0.3295(17) 0.3735(10) 0.025(3) Uiso 1 1 d
C6 C 0.64664(9) 0.48272(10) 0.28106(6) 0.01574(18) Uani 1 1 d
H6 H 0.6468(14) 0.4212(15) 0.2331(10) 0.024(3) Uiso 1 1 d
C7 C 0.61091(8) 0.62405(10) 0.26582(6) 0.01384(18) Uani 1 1 d
C8 C 0.57556(9) 0.68797(10) 0.17862(6) 0.01410(17) Uani 1 1 d
C9 C 0.61305(9) 0.63352(10) 0.11284(6) 0.01585(18) Uani 1 1 d
H9 H 0.6726(14) 0.5551(16) 0.1272(9) 0.021(3) Uiso 1 1 d
C10 C 0.58453(9) 0.68422(10) 0.02269(6) 0.01571(18) Uani 1 1 d
C11 C 0.67745(9) 0.66533(11) -0.01975(6) 0.01760(19) Uani 1 1 d
H11 H 0.7544(14) 0.6168(15) 0.0117(9) 0.020(3) Uiso 1 1 d
C12 C 0.65981(10) 0.71738(11) -0.10346(7) 0.0195(2) Uani 1 1 d
H12 H 0.7259(14) 0.7030(16) -0.1321(9) 0.024(4) Uiso 1 1 d
C13 C 0.54850(10) 0.78768(11) -0.14647(6) 0.0189(2) Uani 1 1 d
H13 H 0.5350(16) 0.8256(17) -0.2055(10) 0.032(4) Uiso 1 1 d
C14 C 0.45412(10) 0.80360(11) -0.10624(6) 0.0197(2) Uani 1 1 d
H14 H 0.3754(14) 0.8512(16) -0.1368(9) 0.023(3) Uiso 1 1 d
C15 C 0.47112(9) 0.75114(11) -0.02261(6) 0.01868(19) Uani 1 1 d
H15 H 0.4010(14) 0.7584(16) 0.0012(9) 0.022(3) Uiso 1 1 d
C16 C 0.49443(9) 0.81734(10) 0.17129(6) 0.01456(18) Uani 1 1 d
H16 H 0.4985(13) 0.8762(14) 0.1218(8) 0.015(3) Uiso 1 1 d
C17 C 0.35657(9) 0.78529(10) 0.16377(6) 0.01428(17) Uani 1 1 d
C18 C 0.30454(9) 0.65375(11) 0.13663(7) 0.01768(19) Uani 1 1 d
H18 H 0.3573(15) 0.5802(17) 0.1263(10) 0.028(4) Uiso 1 1 d
C19 C 0.17650(10) 0.62818(11) 0.12519(7) 0.0197(2) Uani 1 1 d
H19 H 0.1414(14) 0.5357(17) 0.1068(9) 0.026(4) Uiso 1 1 d
C20 C 0.09970(10) 0.73408(12) 0.14080(7) 0.0201(2) Uani 1 1 d
H20 H 0.0093(15) 0.7157(16) 0.1320(10) 0.027(4) Uiso 1 1 d
C21 C 0.15134(10) 0.86551(12) 0.16873(7) 0.0220(2) Uani 1 1 d
H21 H 0.0992(15) 0.9388(17) 0.1782(10) 0.030(4) Uiso 1 1 d
C22 C 0.27907(10) 0.89118(11) 0.18019(7) 0.0190(2) Uani 1 1 d
H22 H 0.3145(14) 0.9839(17) 0.1977(10) 0.026(4) Uiso 1 1 d

loop_
_atom_site_aniso_label
_atom_site_aniso_U_11
_atom_site_aniso_U_22
_atom_site_aniso_U_33
_atom_site_aniso_U_23
_atom_site_aniso_U_13
_atom_site_aniso_U_12
O1 0.0306(4) 0.0212(4) 0.0241(4) -0.0086(3) 0.0032(3) 0.0008(3)
O2 0.0187(3) 0.0130(3) 0.0203(3) -0.0023(2) 0.0029(3) -0.0013(2)
C1 0.0146(4) 0.0172(4) 0.0200(4) -0.0033(3) 0.0037(3) -0.0008(3)
C2 0.0137(4) 0.0162(4) 0.0158(4) -0.0020(3) 0.0036(3) -0.0003(3)
C3 0.0195(4) 0.0241(5) 0.0148(4) -0.0026(4) 0.0047(3) -0.0005(4)
C4 0.0213(5) 0.0253(5) 0.0158(4) 0.0039(4) 0.0034(4) 0.0002(4)
C5 0.0167(4) 0.0186(5) 0.0200(5) 0.0037(4) 0.0043(3) 0.0019(3)
C6 0.0146(4) 0.0154(4) 0.0169(4) -0.0003(3) 0.0044(3) 0.0006(3)
C7 0.0117(4) 0.0152(4) 0.0141(4) 0.0000(3) 0.0030(3) -0.0003(3)
C8 0.0129(4) 0.0139(4) 0.0148(4) 0.0009(3) 0.0031(3) -0.0003(3)
C9 0.0158(4) 0.0159(4) 0.0151(4) 0.0006(3) 0.0035(3) 0.0002(3)
C10 0.0178(4) 0.0150(4) 0.0140(4) -0.0009(3) 0.0043(3) -0.0014(3)
C11 0.0193(4) 0.0168(4) 0.0165(4) -0.0019(3) 0.0051(3) 0.0020(3)
C12 0.0240(5) 0.0184(4) 0.0180(4) -0.0015(3) 0.0093(4) 0.0007(4)
C13 0.0251(5) 0.0164(4) 0.0148(4) 0.0003(3) 0.0054(4) -0.0017(4)
C14 0.0196(4) 0.0212(5) 0.0164(4) 0.0013(3) 0.0024(3) 0.0008(4)
C15 0.0167(4) 0.0224(5) 0.0168(4) 0.0004(3) 0.0048(3) 0.0000(3)
C16 0.0148(4) 0.0132(4) 0.0153(4) -0.0004(3) 0.0040(3) -0.0004(3)
C17 0.0144(4) 0.0154(4) 0.0129(4) 0.0019(3) 0.0038(3) 0.0007(3)
C18 0.0170(4) 0.0160(4) 0.0201(4) -0.0006(3) 0.0056(3) 0.0001(3)
C19 0.0188(4) 0.0189(5) 0.0209(5) 0.0006(4) 0.0053(4) -0.0036(3)
C20 0.0170(4) 0.0259(5) 0.0187(4) 0.0014(4) 0.0074(3) -0.0015(4)
C21 0.0184(5) 0.0235(5) 0.0262(5) -0.0023(4) 0.0098(4) 0.0020(4)
C22 0.0190(4) 0.0171(4) 0.0220(5) -0.0019(3) 0.0075(4) 0.0004(3)

loop_
_atom_type_symbol
_atom_type_description
_atom_type_scat_dispersion_real
_atom_type_scat_dispersion_imag
_atom_type_scat_source
C C 0.0033 0.0016 'International Tables Vol C Tables 4.2.6.8 and 6.1.1.4'
H H 0.0000 0.0000 'International Tables Vol C Tables 4.2.6.8 and 6.1.1.4'
O O 0.0106 0.0060 'International Tables Vol C Tables 4.2.6.8 and 6.1.1.4'

loop_
_geom_angle_atom_site_label_1
_geom_angle_atom_site_label_2
_geom_angle_atom_site_label_3
_geom_angle
C1 O2 C16 119.71(7)
O1 C1 O2 118.34(9)
O1 C1 C2 123.88(9)
O2 C1 C2 117.65(8)
C3 C2 C7 121.08(9)
C3 C2 C1 118.40(9)
C7 C2 C1 120.26(9)
C4 C3 C2 119.86(9)
C4 C3 H3 121.6(9)
C2 C3 H3 118.5(9)
C3 C4 C5 119.51(9)
C3 C4 H4 119.6(10)
C5 C4 H4 120.9(10)
C6 C5 C4 120.89(9)
C6 C5 H5 118.8(9)
C4 C5 H5 120.3(9)
C5 C6 C7 120.51(9)
C5 C6 H6 119.0(9)
C7 C6 H6 120.5(9)
C6 C7 C2 118.15(8)
C6 C7 C8 122.96(8)
C2 C7 C8 118.88(8)
C9 C8 C7 122.18(9)
C9 C8 C16 124.54(9)
C7 C8 C16 113.28(8)
C8 C9 C10 128.43(9)
C8 C9 H9 116.8(8)
C10 C9 H9 114.5(8)
C15 C10 C11 118.47(9)
C15 C10 C9 123.87(9)
C11 C10 C9 117.66(9)
C12 C11 C10 120.82(9)
C12 C11 H11 121.5(8)
C10 C11 H11 117.7(8)
C13 C12 C11 120.00(9)
C13 C12 H12 120.4(9)
C11 C12 H12 119.6(9)
C12 C13 C14 119.81(9)
C12 C13 H13 120.9(10)
C14 C13 H13 119.3(10)
C13 C14 C15 120.38(9)
C13 C14 H14 119.9(9)
C15 C14 H14 119.8(9)
C14 C15 C10 120.44(9)
C14 C15 H15 117.7(9)
C10 C15 H15 121.8(9)
O2 C16 C8 110.99(7)
O2 C16 C17 109.51(7)
C8 C16 C17 113.67(8)
O2 C16 H16 101.4(8)
C8 C16 H16 111.0(8)
C17 C16 H16 109.6(8)
C18 C17 C22 119.15(9)
C18 C17 C16 121.01(8)
C22 C17 C16 119.76(8)
C17 C18 C19 120.47(9)
C17 C18 H18 119.7(10)
C19 C18 H18 119.9(9)
C20 C19 C18 120.14(9)
C20 C19 H19 120.1(9)
C18 C19 H19 119.8(9)
C19 C20 C21 119.70(9)
C19 C20 H20 119.8(9)
C21 C20 H20 120.5(9)
C22 C21 C20 120.22(10)
C22 C21 H21 119.6(10)
C20 C21 H21 120.2(10)
C21 C22 C17 120.30(9)
C21 C22 H22 120.3(9)
C17 C22 H22 119.4(9)

loop_
_geom_bond_atom_site_label_1
_geom_bond_atom_site_label_2
_geom_bond_distance
O1 C1 1.2085(12)
O2 C1 1.3488(12)
O2 C16 1.4603(11)
C1 C2 1.4828(14)
C2 C3 1.3991(13)
C2 C7 1.4064(13)
C3 C4 1.3845(15)
C3 H3 0.967(16)
C4 C5 1.3962(15)
C4 H4 0.952(15)
C5 C6 1.3863(13)
C5 H5 0.972(16)
C6 C7 1.4011(13)
C6 H6 0.968(15)
C7 C8 1.4699(12)
C8 C9 1.3489(13)
C8 C16 1.5060(13)
C9 C10 1.4696(13)
C9 H9 0.976(15)
C10 C15 1.4011(14)
C10 C11 1.4039(14)
C11 C12 1.3919(14)
C11 H11 0.968(15)
C12 C13 1.3901(15)
C12 H12 0.982(15)
C13 C14 1.3901(15)
C13 H13 0.985(16)
C14 C15 1.3931(14)
C14 H14 0.975(15)
C15 H15 0.964(15)
C16 C17 1.5236(13)
C16 H16 0.984(13)
C17 C18 1.3911(13)
C17 C22 1.3971(13)
C18 C19 1.3935(14)
C18 H18 0.957(16)
C19 C20 1.3873(15)
C19 H19 0.971(16)
C20 C21 1.3913(15)
C20 H20 0.983(16)
C21 C22 1.3904(14)
C21 H21 0.946(16)
C22 H22 0.971(16)

loop_
_geom_torsion_atom_site_label_1
_geom_torsion_atom_site_label_2
_geom_torsion_atom_site_label_3
_geom_torsion_atom_site_label_4
_geom_torsion
C16 O2 C1 O1 -165.58(9)
C16 O2 C1 C2 18.52(12)
O1 C1 C2 C3 8.74(15)
O2 C1 C2 C3 -175.61(8)
O1 C1 C2 C7 -165.44(10)
O2 C1 C2 C7 10.21(13)
C7 C2 C3 C4 0.76(15)
C1 C2 C3 C4 -173.37(9)
C2 C3 C4 C5 0.02(15)
C3 C4 C5 C6 -0.88(15)
C4 C5 C6 C7 0.97(15)
C5 C6 C7 C2 -0.18(14)
C5 C6 C7 C8 -179.39(9)
C3 C2 C7 C6 -0.68(14)
C1 C2 C7 C6 173.35(8)
C3 C2 C7 C8 178.57(9)
C1 C2 C7 C8 -7.41(13)
C6 C7 C8 C9 -22.28(14)
C2 C7 C8 C9 158.51(9)
C6 C7 C8 C16 157.49(9)
C2 C7 C8 C16 -21.72(12)
C7 C8 C9 C10 179.32(9)
C16 C8 C9 C10 -0.42(16)
C8 C9 C10 C15 -32.32(16)
C8 C9 C10 C11 147.01(11)
C15 C10 C11 C12 2.83(15)
C9 C10 C11 C12 -176.54(9)
C10 C11 C12 C13 -0.74(15)
C11 C12 C13 C14 -1.13(15)
C12 C13 C14 C15 0.85(16)
C13 C14 C15 C10 1.30(16)
C11 C10 C15 C14 -3.10(15)
C9 C10 C15 C14 176.22(9)
C1 O2 C16 C8 -47.12(11)
C1 O2 C16 C17 79.18(10)
C9 C8 C16 O2 -133.21(9)
C7 C8 C16 O2 47.03(10)
C9 C8 C16 C17 102.83(11)
C7 C8 C16 C17 -76.94(10)
O2 C16 C17 C18 -145.28(9)
C8 C16 C17 C18 -20.52(12)
O2 C16 C17 C22 37.88(12)
C8 C16 C17 C22 162.64(9)
C22 C17 C18 C19 0.57(14)
C16 C17 C18 C19 -176.29(9)
C17 C18 C19 C20 0.02(15)
C18 C19 C20 C21 -0.61(16)
C19 C20 C21 C22 0.61(16)
C20 C21 C22 C17 -0.01(16)
C18 C17 C22 C21 -0.58(15)
C16 C17 C22 C21 176.32(9)
